data_1531078
loop_
_publ_author_name
'Antic, B.'
'Kacarevic-Popovic, Z.'
'Rodic, D.'
'Nikolic, A.S.'
'Karanovic, Lj.'

_publ_section_title
;
 The change of crystal symmetry and cation ordering in Li - Mg ferrites
;
_journal_name_full 'Journal of Alloys Compd.'
_journal_page_first 286
_journal_page_last 291
_journal_volume 336
_journal_year 2002
_chemical_formula_sum 'Fe4.79 Li0.8 Mg0.4 O8'
_chemical_name_systematic
;
(Li0.54 Fe0.45) (Li0.26 Fe2.4 Mg0.34) (Fe1.94 Mg0.06) O8
;
_space_group_IT_number 212
_symmetry_space_group_name_Hall 'P 4acd 2ab 3'
_symmetry_space_group_name_H-M 'P 43 3 2'
_cell_angle_alpha 90
_cell_angle_beta 90
_cell_angle_gamma 90
_cell_formula_units_Z 4
_cell_length_a 8.341
_cell_length_b 8.341
_cell_length_c 8.341
_cell_volume 580.302
_citation_journal_id_ASTM JALCEU
_cod_data_source_file Antic_JALCEU_2002_441.cif
_cod_data_source_block Fe4.79Li0.8Mg0.4O8
_cod_original_cell_volume 580.3023
_cod_database_code 1531078

loop_
_symmetry_equiv_pos_as_xyz
x,y,z
-y+3/4,x+1/4,z+3/4
-x+1/2,-y,z+1/2
y+3/4,-x+3/4,z+1/4
x+1/2,-y+1/2,-z
y+1/4,x+3/4,-z+3/4
-x,y+1/2,-z+1/2
-y+1/4,-x+1/4,-z+1/4
z,x,y
-x+3/4,z+1/4,y+3/4
-z+1/2,-x,y+1/2
x+3/4,-z+3/4,y+1/4
z+1/2,-x+1/2,-y
x+1/4,z+3/4,-y+3/4
-z,x+1/2,-y+1/2
-x+1/4,-z+1/4,-y+1/4
y,z,x
y+1/2,-z+1/2,-x
z+1/4,y+3/4,-x+3/4
-y,z+1/2,-x+1/2
-z+1/4,-y+1/4,-x+1/4
-y+1/2,-z,x+1/2
z+3/4,-y+3/4,x+1/4
-z+3/4,y+1/4,x+3/4

loop_
_atom_site_label
_atom_site_type_symbol
_atom_site_fract_x
_atom_site_fract_y
_atom_site_fract_z
_atom_site_occupancy
_atom_site_U_iso_or_equiv
Mg1 Mg+2 0.125 0.3699 0.8801 0.1133 0.0
O2 O-2 0.118 0.1245 0.38 1 0.0
Li2 Li+1 0.125 0.3699 0.8801 0.0867 0.0
O1 O-2 0.3827 0.3827 0.3827 1 0.0
Li1 Li+1 0.625 0.625 0.625 0.54 0.0
Fe2 Fe+3 0.125 0.3699 0.8801 0.8 0.0
Fe3 Fe+3 -0.0018 -0.0018 -0.0018 0.97 0.0
Fe1 Fe+3 0.625 0.625 0.625 0.45 0.0
Mg2 Mg+2 -0.0018 -0.0018 -0.0018 0.03 0.0
